data_7113394
loop_
_publ_author_name
'Cadierno, Victorio'
'D\'iez, Josefina'
'Garc\'ia-Garrido, Sergio E'
'Gimeno, Jos\'e'

_publ_section_title
;
 [Ru(eta3-2-C3H4Me)(CO)(dppf)][SbF6]: a mononuclear 16e - ruthenium(II)
 catalyst for propargylic substitution and isomerization of HC[triple
 bond]CCPh2(OH).
;
_journal_issue 23
_journal_name_full 'Chemical communications (Cambridge, England)'
_journal_page_first 2716
_journal_page_last 2717
_journal_paper_doi 10.1039/b410812d
_journal_year 2004
_chemical_compound_source synthesis
_chemical_formula_moiety 'C47 H42 F6 Fe1 N1 O1 P2 Ru1 Sb1'
_chemical_formula_sum 'C47 H42 F6 Fe N O P2 Ru Sb'
_chemical_formula_weight 1091.43
_chemical_name_systematic
;
?
;
_space_group_IT_number 14
_symmetry_cell_setting monoclinic
_symmetry_Int_Tables_number 14
_symmetry_space_group_name_Hall '-P 2ybc'
_symmetry_space_group_name_H-M 'P 1 21/c 1'
_atom_sites_solution_hydrogens geom
_atom_sites_solution_primary direct
_atom_sites_solution_secondary difmap
_audit_creation_method SHELXL-97
_cell_angle_alpha 90.00
_cell_angle_beta 104.55(3)
_cell_angle_gamma 90.00
_cell_formula_units_Z 4
_cell_length_a 10.884(11)
_cell_length_b 30.69(6)
_cell_length_c 13.706(4)
_cell_measurement_reflns_used 25
_cell_measurement_temperature 293(2)
_cell_measurement_theta_max 18
_cell_measurement_theta_min 15
_cell_volume 4431(10)
_computing_cell_refinement 'CRYSDA (Beurskens et al, 1996)'
_computing_data_collection
;
Nonius CAD-4 Diffractometer Control Sofware. Data collection with
profile analysis over all reflections (Lehman and Larsen, 1974;
Grant and Gabe, 1978)
;
_computing_data_reduction 'THE REFLEX (local program)'
_computing_molecular_graphics 'Platon (Spek, 2003)'
_computing_publication_material 'SHELXL-97 (Sheldrick, 1997)'
_computing_structure_refinement 'SHELXL-97 (Sheldrick, 1997)'
_computing_structure_solution 'DIRDIF-96 (Beurskens et al, 1996)'
_diffrn_ambient_temperature 293(2)
_diffrn_measured_fraction_theta_full 0.998
_diffrn_measured_fraction_theta_max 0.998
_diffrn_measurement_device_type 'Nonius CAD4'
_diffrn_measurement_method \w-2\Q
_diffrn_radiation_monochromator graphite
_diffrn_radiation_source 'fine-focus sealed tube'
_diffrn_radiation_type MoK\a
_diffrn_radiation_wavelength 0.71073
_diffrn_reflns_av_R_equivalents 0.0610
_diffrn_reflns_av_sigmaI/netI 0.1376
_diffrn_reflns_limit_h_max 0
_diffrn_reflns_limit_h_min -13
_diffrn_reflns_limit_k_max 37
_diffrn_reflns_limit_k_min 0
_diffrn_reflns_limit_l_max 16
_diffrn_reflns_limit_l_min -16
_diffrn_reflns_number 9152
_diffrn_reflns_theta_full 25.99
_diffrn_reflns_theta_max 25.99
_diffrn_reflns_theta_min 1.33
_diffrn_standards_decay_% 7.10
_diffrn_standards_interval_count 200
_diffrn_standards_interval_time 60
_diffrn_standards_number 3
_exptl_absorpt_coefficient_mu 1.399
_exptl_absorpt_correction_T_max 0.831
_exptl_absorpt_correction_T_min 0.687
_exptl_absorpt_correction_type refdelf
_exptl_absorpt_process_details
;
Nonius CAD4 single crystal diffractometer.
;
_exptl_crystal_colour yellow
_exptl_crystal_density_diffrn 1.636
_exptl_crystal_density_method 'not measured'
_exptl_crystal_description prism
_exptl_crystal_F_000 2176
_exptl_crystal_size_max 0.297
_exptl_crystal_size_mid 0.132
_exptl_crystal_size_min 0.132
_refine_diff_density_max 0.737
_refine_diff_density_min -0.792
_refine_diff_density_rms 0.144
_refine_ls_extinction_method none
_refine_ls_goodness_of_fit_ref 1.029
_refine_ls_hydrogen_treatment mixed
_refine_ls_matrix_type full
_refine_ls_number_parameters 657
_refine_ls_number_reflns 8687
_refine_ls_number_restraints 0
_refine_ls_restrained_S_all 1.029
_refine_ls_R_factor_all 0.1775
_refine_ls_R_factor_gt 0.0617
_refine_ls_shift/su_max 0.000
_refine_ls_shift/su_mean 0.000
_refine_ls_structure_factor_coef Fsqd
_refine_ls_weighting_details 'calc w=1/[\s^2^(Fo^2^)+(0.0694P)^2^+6.0777P] where P=(Fo^2^+2Fc^2^)/3'
_refine_ls_weighting_scheme calc
_refine_ls_wR_factor_gt 0.1326
_refine_ls_wR_factor_ref 0.1712
_reflns_number_gt 4626
_reflns_number_total 8687
_reflns_threshold_expression >2sigma(I)
_cod_data_source_file b410812d.txt
_cod_data_source_block 5
_cod_database_code 7113394

loop_
_symmetry_equiv_pos_as_xyz
'x, y, z'
'-x, y+1/2, -z+1/2'
'-x, -y, -z'
'x, -y-1/2, z-1/2'

loop_
_atom_site_label
_atom_site_type_symbol
_atom_site_fract_x
_atom_site_fract_y
_atom_site_fract_z
_atom_site_U_iso_or_equiv
_atom_site_adp_type
_atom_site_occupancy
_atom_site_symmetry_multiplicity
_atom_site_calc_flag
_atom_site_refinement_flags
C1 C 0.4596(9) 0.1435(3) 0.1637(8) 0.052(3) Uani 1 1 d .
H1A H 0.4891 0.1677 0.2090 0.063 Uiso 1 1 calc R
H1B H 0.5260 0.1229 0.1603 0.063 Uiso 1 1 calc R
C2 C 0.3721(9) 0.1534(3) 0.0725(7) 0.049(2) Uani 1 1 d .
C3 C 0.2627(10) 0.1764(3) 0.0699(8) 0.048(3) Uani 1 1 d .
C4 C 0.3931(10) 0.1348(4) -0.0249(7) 0.062(3) Uani 1 1 d .
H4A H 0.4729 0.1197 -0.0108 0.092 Uiso 1 1 calc R
H4B H 0.3939 0.1580 -0.0715 0.092 Uiso 1 1 calc R
H4C H 0.3258 0.1148 -0.0537 0.092 Uiso 1 1 calc R
C5 C 0.2761(8) 0.1593(3) 0.2759(7) 0.037(2) Uani 1 1 d .
C6 C 0.2938(10) 0.2232(3) 0.4039(8) 0.061(3) Uani 1 1 d .
H6A H 0.2760 0.2136 0.4664 0.073 Uiso 1 1 calc R
H6B H 0.2325 0.2456 0.3748 0.073 Uiso 1 1 calc R
C7 C 0.4251(9) 0.2419(3) 0.4256(8) 0.053(3) Uani 1 1 d .
C8 C 0.4746(11) 0.2563(4) 0.3502(9) 0.074(3) Uani 1 1 d .
H8 H 0.4272 0.2535 0.2839 0.089 Uiso 1 1 calc R
C9 C 0.5929(14) 0.2749(5) 0.3691(13) 0.114(6) Uani 1 1 d .
H9 H 0.6243 0.2849 0.3159 0.137 Uiso 1 1 calc R
C10 C 0.6633(14) 0.2787(6) 0.4643(18) 0.130(7) Uani 1 1 d .
H10 H 0.7458 0.2894 0.4772 0.156 Uiso 1 1 calc R
C11 C 0.6125(14) 0.2667(6) 0.5429(14) 0.120(6) Uani 1 1 d .
H11 H 0.6577 0.2718 0.6091 0.144 Uiso 1 1 calc R
C12 C 0.4936(12) 0.2470(4) 0.5233(9) 0.078(4) Uani 1 1 d .
H12 H 0.4611 0.2373 0.5761 0.094 Uiso 1 1 calc R
C13 C 0.2714(9) 0.0392(3) 0.3689(6) 0.045(2) Uani 1 1 d .
C14 C 0.1982(9) 0.0651(4) 0.4197(7) 0.050(2) Uani 1 1 d .
C15 C 0.1357(10) 0.0379(5) 0.4733(8) 0.065(3) Uani 1 1 d .
C16 C 0.1679(10) -0.0050(5) 0.4569(9) 0.069(4) Uani 1 1 d .
C17 C 0.2520(10) -0.0048(4) 0.3925(9) 0.059(3) Uani 1 1 d .
C18 C -0.0018(8) 0.0576(3) 0.1971(6) 0.038(2) Uani 1 1 d .
C19 C -0.0892(9) 0.0486(4) 0.2567(8) 0.054(3) Uani 1 1 d .
C20 C -0.0987(12) 0.0045(4) 0.2691(9) 0.068(3) Uani 1 1 d .
C21 C -0.0228(12) -0.0174(4) 0.2156(8) 0.062(3) Uani 1 1 d .
C22 C 0.0389(11) 0.0153(3) 0.1717(8) 0.056(3) Uani 1 1 d .
C23 C -0.0118(8) 0.1531(3) 0.2104(7) 0.040(2) Uani 1 1 d .
C24 C -0.0227(11) 0.1533(4) 0.3087(9) 0.055(3) Uani 1 1 d .
C25 C -0.0583(12) 0.1902(4) 0.3521(10) 0.068(3) Uani 1 1 d .
C26 C -0.0803(13) 0.2270(5) 0.3020(12) 0.077(4) Uani 1 1 d .
C27 C -0.0671(11) 0.2290(4) 0.2051(12) 0.073(4) Uani 1 1 d .
C28 C -0.0370(10) 0.1919(3) 0.1571(9) 0.058(3) Uani 1 1 d .
C29 C -0.0596(8) 0.1078(3) 0.0227(6) 0.043(2) Uani 1 1 d .
C30 C -0.0248(10) 0.1232(4) -0.0609(7) 0.059(3) Uani 1 1 d .
H30 H 0.0574 0.1330 -0.0558 0.071 Uiso 1 1 calc R
C31 C -0.1144(13) 0.1236(5) -0.1527(9) 0.075(4) Uani 1 1 d .
C32 C -0.2317(12) 0.1080(4) -0.1661(9) 0.074(4) Uani 1 1 d .
C33 C -0.2665(12) 0.0928(6) -0.0819(11) 0.105(6) Uani 1 1 d .
C34 C -0.1815(10) 0.0923(5) 0.0097(9) 0.078(4) Uani 1 1 d .
C35 C 0.4958(8) 0.0918(3) 0.3916(6) 0.0339(19) Uani 1 1 d .
C36 C 0.6168(10) 0.0940(3) 0.3793(8) 0.053(3) Uani 1 1 d .
C37 C 0.7127(10) 0.1154(4) 0.4502(9) 0.064(3) Uani 1 1 d .
C38 C 0.6868(12) 0.1342(5) 0.5309(11) 0.072(4) Uani 1 1 d .
C39 C 0.5676(12) 0.1317(4) 0.5461(9) 0.063(3) Uani 1 1 d .
C40 C 0.4742(11) 0.1102(4) 0.4777(8) 0.053(3) Uani 1 1 d .
C41 C 0.4593(8) 0.0199(3) 0.2591(6) 0.037(2) Uani 1 1 d .
C42 C 0.4874(10) 0.0192(4) 0.1668(7) 0.048(3) Uani 1 1 d .
C43 C 0.5647(11) -0.0125(4) 0.1414(8) 0.058(3) Uani 1 1 d .
C44 C 0.6094(10) -0.0449(4) 0.2092(8) 0.057(3) Uani 1 1 d .
C45 C 0.5857(10) -0.0445(3) 0.3022(9) 0.053(3) Uani 1 1 d .
C46 C 0.5110(9) -0.0125(3) 0.3279(8) 0.047(2) Uani 1 1 d .
C47 C 0.2424(8) 0.0730(3) 0.0611(7) 0.042(2) Uani 1 1 d .
F1 F -0.0097(7) 0.1708(2) 0.6216(6) 0.094(2) Uani 1 1 d .
F2 F 0.1370(8) 0.1071(2) 0.6996(7) 0.122(3) Uani 1 1 d .
F3 F 0.1741(9) 0.1481(3) 0.5392(6) 0.130(3) Uani 1 1 d .
F4 F 0.3370(7) 0.1557(3) 0.7122(6) 0.107(3) Uani 1 1 d .
F5 F 0.1890(8) 0.2212(2) 0.6365(6) 0.106(3) Uani 1 1 d .
F6 F 0.1525(8) 0.1819(3) 0.7943(5) 0.107(3) Uani 1 1 d .
Fe1 Fe 0.08465(12) 0.02449(4) 0.32234(9) 0.0407(3) Uani 1 1 d .
N1 N 0.2811(7) 0.1867(2) 0.3347(6) 0.0454(19) Uani 1 1 d .
P1 P 0.3682(2) 0.06521(7) 0.29392(16) 0.0324(5) Uani 1 1 d .
P2 P 0.0489(2) 0.10790(7) 0.15028(16) 0.0350(5) Uani 1 1 d .
Ru1 Ru 0.26899(6) 0.11510(2) 0.16517(5) 0.03179(18) Uani 1 1 d .
Sb1 Sb 0.16165(7) 0.16404(2) 0.66681(5) 0.0547(2) Uani 1 1 d .
O1 O 0.2202(7) 0.0468(2) -0.0002(5) 0.0617(19) Uani 1 1 d .
H25 H -0.075(7) 0.190(2) 0.411(6) 0.03(2) Uiso 1 1 d .
H24 H -0.028(8) 0.132(3) 0.333(6) 0.03(3) Uiso 1 1 d .
H34 H -0.206(8) 0.081(3) 0.063(6) 0.04(3) Uiso 1 1 d .
H3A H 0.271(6) 0.201(2) 0.123(5) 0.005(15) Uiso 1 1 d .
H14 H 0.189(8) 0.101(3) 0.410(6) 0.05(3) Uiso 1 1 d .
H45 H 0.629(7) -0.062(2) 0.348(6) 0.03(2) Uiso 1 1 d .
H19 H -0.132(7) 0.069(2) 0.277(5) 0.02(2) Uiso 1 1 d .
H16 H 0.153(11) -0.035(4) 0.474(8) 0.09(4) Uiso 1 1 d .
H31 H -0.088(6) 0.134(2) -0.197(5) 0.008(18) Uiso 1 1 d .
H40 H 0.413(8) 0.112(3) 0.492(6) 0.03(3) Uiso 1 1 d .
H28 H -0.008(9) 0.194(3) 0.087(7) 0.06(3) Uiso 1 1 d .
H3B H 0.196(7) 0.185(2) 0.015(6) 0.03(2) Uiso 1 1 d .
H38 H 0.738(9) 0.141(3) 0.577(7) 0.05(3) Uiso 1 1 d .
H46 H 0.492(8) -0.014(3) 0.382(6) 0.04(3) Uiso 1 1 d .
H20 H -0.143(8) -0.009(3) 0.307(6) 0.04(3) Uiso 1 1 d .
H36 H 0.635(8) 0.081(3) 0.321(6) 0.04(2) Uiso 1 1 d .
H33 H -0.341(11) 0.083(4) -0.083(8) 0.08(4) Uiso 1 1 d .
H27 H -0.074(7) 0.250(3) 0.167(6) 0.02(2) Uiso 1 1 d .
H39 H 0.566(9) 0.138(3) 0.606(7) 0.06(3) Uiso 1 1 d .
H37 H 0.790(9) 0.115(3) 0.444(6) 0.05(3) Uiso 1 1 d .
H42 H 0.476(7) 0.038(2) 0.124(6) 0.03(2) Uiso 1 1 d .
H43 H 0.589(11) -0.014(4) 0.084(9) 0.11(5) Uiso 1 1 d .
H17 H 0.285(7) -0.028(2) 0.370(5) 0.02(2) Uiso 1 1 d .
H21 H 0.004(10) -0.051(3) 0.207(7) 0.08(3) Uiso 1 1 d .
H22 H 0.106(9) 0.009(3) 0.148(7) 0.06(3) Uiso 1 1 d .
H32 H -0.301(11) 0.110(4) -0.238(9) 0.10(4) Uiso 1 1 d .
H15 H 0.065(10) 0.049(3) 0.512(8) 0.09(4) Uiso 1 1 d .
H44 H 0.652(7) -0.065(2) 0.199(5) 0.02(2) Uiso 1 1 d .
H26 H -0.104(11) 0.251(4) 0.336(9) 0.10(4) Uiso 1 1 d .

loop_
_atom_site_aniso_label
_atom_site_aniso_U_11
_atom_site_aniso_U_22
_atom_site_aniso_U_33
_atom_site_aniso_U_23
_atom_site_aniso_U_13
_atom_site_aniso_U_12
C1 0.034(5) 0.058(6) 0.067(7) -0.004(5) 0.016(5) -0.018(5)
C2 0.043(6) 0.054(6) 0.053(6) 0.005(5) 0.018(5) -0.015(5)
C3 0.052(7) 0.040(6) 0.048(6) 0.022(5) 0.008(5) 0.002(5)
C4 0.066(8) 0.072(7) 0.053(7) 0.007(5) 0.028(6) 0.000(6)
C5 0.025(5) 0.039(5) 0.046(5) 0.004(4) 0.004(4) -0.001(4)
C6 0.062(7) 0.057(7) 0.068(7) -0.027(5) 0.022(6) -0.018(6)
C7 0.049(6) 0.041(6) 0.064(7) -0.025(5) 0.004(5) -0.002(5)
C8 0.052(7) 0.092(9) 0.072(8) -0.014(7) 0.003(6) -0.017(7)
C9 0.074(10) 0.154(16) 0.119(13) -0.031(12) 0.032(10) -0.042(11)
C10 0.047(9) 0.143(16) 0.19(2) -0.062(15) 0.016(12) -0.023(10)
C11 0.061(10) 0.137(15) 0.134(15) -0.057(12) -0.030(10) 0.014(10)
C12 0.067(8) 0.085(9) 0.070(8) -0.011(7) -0.005(7) 0.009(7)
C13 0.039(5) 0.060(6) 0.035(5) 0.003(4) 0.006(4) 0.005(5)
C14 0.041(6) 0.070(7) 0.037(5) -0.004(5) 0.006(4) -0.018(5)
C15 0.041(6) 0.108(10) 0.046(6) 0.013(6) 0.013(5) -0.006(7)
C16 0.038(6) 0.090(10) 0.072(8) 0.045(7) 0.000(6) -0.012(6)
C17 0.044(6) 0.051(7) 0.084(8) 0.025(6) 0.018(6) 0.013(5)
C18 0.025(5) 0.048(5) 0.039(5) 0.005(4) 0.004(4) -0.006(4)
C19 0.035(6) 0.076(8) 0.055(7) 0.006(6) 0.016(5) 0.008(6)
C20 0.067(8) 0.070(8) 0.062(8) 0.019(6) 0.006(6) -0.031(7)
C21 0.084(9) 0.046(6) 0.052(6) -0.006(5) 0.009(6) -0.027(6)
C22 0.063(8) 0.050(6) 0.056(7) -0.001(5) 0.015(6) -0.013(6)
C23 0.029(5) 0.044(5) 0.047(5) 0.003(4) 0.012(4) 0.002(4)
C24 0.064(8) 0.045(7) 0.060(7) -0.003(6) 0.021(6) 0.004(6)
C25 0.081(9) 0.068(8) 0.060(8) -0.007(6) 0.028(7) 0.012(7)
C26 0.076(9) 0.065(9) 0.091(10) -0.023(8) 0.024(8) -0.002(7)
C27 0.059(8) 0.046(7) 0.105(11) 0.013(8) 0.005(8) 0.006(6)
C28 0.047(6) 0.054(7) 0.069(7) 0.005(6) 0.010(6) 0.006(5)
C29 0.031(5) 0.053(6) 0.043(5) -0.003(4) 0.007(4) -0.004(4)
C30 0.042(6) 0.091(8) 0.041(6) 0.002(5) 0.003(5) 0.005(6)
C31 0.077(9) 0.102(10) 0.048(7) 0.020(7) 0.019(7) -0.002(8)
C32 0.062(8) 0.097(10) 0.049(7) 0.001(7) -0.014(6) 0.001(7)
C33 0.041(8) 0.185(17) 0.068(9) 0.020(9) -0.024(7) -0.039(9)
C34 0.033(6) 0.137(12) 0.055(7) 0.019(8) -0.005(5) -0.025(7)
C35 0.029(5) 0.034(5) 0.034(5) 0.001(4) -0.001(4) 0.000(4)
C36 0.044(6) 0.067(7) 0.049(6) -0.012(5) 0.011(5) -0.009(5)
C37 0.031(6) 0.087(9) 0.072(8) -0.002(7) 0.006(6) -0.013(6)
C38 0.048(8) 0.092(10) 0.064(9) 0.000(7) -0.009(7) -0.027(7)
C39 0.060(8) 0.077(8) 0.044(7) -0.005(6) 0.001(6) -0.003(6)
C40 0.041(6) 0.070(8) 0.044(6) -0.017(5) 0.005(5) -0.002(6)
C41 0.027(5) 0.050(5) 0.031(4) 0.001(4) -0.002(4) 0.006(4)
C42 0.050(6) 0.056(7) 0.036(6) 0.011(5) 0.003(5) 0.007(5)
C43 0.061(7) 0.073(8) 0.040(6) -0.014(6) 0.010(5) 0.021(6)
C44 0.055(7) 0.056(7) 0.050(7) -0.016(6) -0.007(5) 0.023(6)
C45 0.045(6) 0.043(6) 0.062(7) 0.009(5) -0.003(5) 0.010(5)
C46 0.037(6) 0.049(6) 0.055(7) 0.013(5) 0.014(5) 0.011(5)
C47 0.024(5) 0.056(6) 0.042(5) -0.001(5) 0.001(4) 0.003(4)
F1 0.073(5) 0.089(5) 0.109(6) -0.014(4) 0.002(4) -0.003(4)
F2 0.126(7) 0.062(5) 0.188(9) 0.036(5) 0.056(6) 0.017(5)
F3 0.188(10) 0.124(7) 0.088(6) -0.035(5) 0.053(6) 0.016(7)
F4 0.066(5) 0.115(6) 0.135(7) -0.007(5) 0.015(5) 0.015(4)
F5 0.141(7) 0.052(4) 0.143(7) 0.016(4) 0.073(6) 0.010(4)
F6 0.123(7) 0.140(7) 0.059(4) -0.003(4) 0.026(4) 0.011(5)
Fe1 0.0350(8) 0.0440(8) 0.0422(7) 0.0058(6) 0.0079(6) -0.0069(6)
N1 0.041(5) 0.046(5) 0.046(5) -0.012(4) 0.005(4) -0.007(4)
P1 0.0294(12) 0.0363(12) 0.0312(11) 0.0009(9) 0.0070(10) -0.0002(10)
P2 0.0290(12) 0.0395(13) 0.0345(12) 0.0000(10) 0.0045(10) -0.0003(10)
Ru1 0.0285(4) 0.0339(4) 0.0323(4) 0.0001(3) 0.0063(3) -0.0016(3)
Sb1 0.0659(5) 0.0484(4) 0.0528(4) 0.0002(3) 0.0203(4) 0.0034(4)
O1 0.059(5) 0.072(5) 0.052(4) -0.026(4) 0.009(4) 0.000(4)

loop_
_atom_type_symbol
_atom_type_description
_atom_type_scat_dispersion_real
_atom_type_scat_dispersion_imag
_atom_type_scat_source
C C 0.0033 0.0016 'International Tables Vol C Tables 4.2.6.8 and 6.1.1.4'
H H 0.0000 0.0000 'International Tables Vol C Tables 4.2.6.8 and 6.1.1.4'
F F 0.0171 0.0103 'International Tables Vol C Tables 4.2.6.8 and 6.1.1.4'
Fe Fe 0.3463 0.8444 'International Tables Vol C Tables 4.2.6.8 and 6.1.1.4'
N N 0.0061 0.0033 'International Tables Vol C Tables 4.2.6.8 and 6.1.1.4'
P P 0.1023 0.0942 'International Tables Vol C Tables 4.2.6.8 and 6.1.1.4'
Ru Ru -1.2594 0.8363 'International Tables Vol C Tables 4.2.6.8 and 6.1.1.4'
Sb Sb -0.5866 1.5461 'International Tables Vol C Tables 4.2.6.8 and 6.1.1.4'
O O 0.0106 0.0060 'International Tables Vol C Tables 4.2.6.8 and 6.1.1.4'

loop_
_geom_angle_atom_site_label_1
_geom_angle_atom_site_label_2
_geom_angle_atom_site_label_3
_geom_angle
C2 C1 Ru1 70.8(5)
C2 C1 H1A 116.5
Ru1 C1 H1A 116.5
C2 C1 H1B 116.5
Ru1 C1 H1B 116.5
H1A C1 H1B 113.5
C3 C2 C1 121.6(9)
C3 C2 C4 119.4(9)
C1 C2 C4 118.8(9)
C3 C2 Ru1 74.3(5)
C1 C2 Ru1 72.8(5)
C4 C2 Ru1 120.7(7)
C2 C3 Ru1 70.1(5)
C2 C3 H3A 115(3)
Ru1 C3 H3A 102(3)
C2 C3 H3B 131(5)
Ru1 C3 H3B 127(5)
H3A C3 H3B 105(6)
C2 C4 H4A 109.5
C2 C4 H4B 109.5
H4A C4 H4B 109.5
C2 C4 H4C 109.5
H4A C4 H4C 109.5
H4B C4 H4C 109.5
N1 C5 Ru1 175.4(8)
N1 C6 C7 110.8(8)
N1 C6 H6A 109.5
C7 C6 H6A 109.5
N1 C6 H6B 109.5
C7 C6 H6B 109.5
H6A C6 H6B 108.1
C8 C7 C12 119.1(11)
C8 C7 C6 121.0(10)
C12 C7 C6 119.7(11)
C7 C8 C9 121.8(12)
C7 C8 H8 119.1
C9 C8 H8 119.1
C10 C9 C8 119.9(16)
C10 C9 H9 120.1
C8 C9 H9 120.1
C9 C10 C11 119.6(15)
C9 C10 H10 120.2
C11 C10 H10 120.2
C10 C11 C12 120.1(15)
C10 C11 H11 120.0
C12 C11 H11 120.0
C7 C12 C11 119.3(14)
C7 C12 H12 120.3
C11 C12 H12 120.3
C17 C13 C14 106.6(9)
C17 C13 P1 133.1(8)
C14 C13 P1 120.2(7)
C17 C13 Fe1 70.3(6)
C14 C13 Fe1 68.7(5)
P1 C13 Fe1 126.5(5)
C15 C14 C13 109.4(10)
C15 C14 Fe1 71.4(6)
C13 C14 Fe1 69.9(6)
C15 C14 H14 128(4)
C13 C14 H14 123(4)
Fe1 C14 H14 121(4)
C14 C15 C16 107.6(10)
C14 C15 Fe1 68.4(6)
C16 C15 Fe1 70.2(7)
C14 C15 H15 125(6)
C16 C15 H15 127(6)
Fe1 C15 H15 121(6)
C15 C16 C17 108.8(10)
C15 C16 Fe1 69.9(6)
C17 C16 Fe1 69.4(6)
C15 C16 H16 142(7)
C17 C16 H16 109(7)
Fe1 C16 H16 125(7)
C13 C17 C16 107.6(10)
C13 C17 Fe1 68.9(6)
C16 C17 Fe1 69.9(6)
C13 C17 H17 126(5)
C16 C17 H17 126(5)
Fe1 C17 H17 125(5)
C19 C18 C22 104.6(9)
C19 C18 P2 132.4(8)
C22 C18 P2 122.9(7)
C19 C18 Fe1 69.5(5)
C22 C18 Fe1 69.2(6)
P2 C18 Fe1 127.9(5)
C20 C19 C18 110.1(10)
C20 C19 Fe1 71.0(7)
C18 C19 Fe1 69.0(5)
C20 C19 H19 128(5)
C18 C19 H19 122(5)
Fe1 C19 H19 130(5)
C19 C20 C21 109.6(10)
C19 C20 Fe1 69.5(6)
C21 C20 Fe1 71.3(7)
C19 C20 H20 127(6)
C21 C20 H20 123(6)
Fe1 C20 H20 124(6)
C20 C21 C22 106.6(10)
C20 C21 Fe1 68.7(6)
C22 C21 Fe1 67.6(6)
C20 C21 H21 136(5)
C22 C21 H21 117(5)
Fe1 C21 H21 123(6)
C21 C22 C18 109.1(10)
C21 C22 Fe1 71.8(6)
C18 C22 Fe1 68.9(6)
C21 C22 H22 122(6)
C18 C22 H22 127(6)
Fe1 C22 H22 113(6)
C24 C23 C28 117.1(9)
C24 C23 P2 125.1(7)
C28 C23 P2 117.5(7)
C25 C24 C23 121.8(11)
C25 C24 H24 119(7)
C23 C24 H24 117(7)
C26 C25 C24 121.0(13)
C26 C25 H25 116(5)
C24 C25 H25 122(5)
C25 C26 C27 119.7(13)
C25 C26 H26 117(7)
C27 C26 H26 123(7)
C26 C27 C28 120.9(12)
C26 C27 H27 130(6)
C28 C27 H27 109(6)
C23 C28 C27 119.4(11)
C23 C28 H28 117(5)
C27 C28 H28 122(5)
C30 C29 C34 117.9(9)
C30 C29 P2 122.9(7)
C34 C29 P2 119.2(7)
C29 C30 C31 118.8(10)
C29 C30 H30 120.6
C31 C30 H30 120.6
C32 C31 C30 123.6(12)
C32 C31 H31 124(5)
C30 C31 H31 113(5)
C31 C32 C33 117.4(11)
C31 C32 H32 122(6)
C33 C32 H32 121(6)
C34 C33 C32 120.6(12)
C34 C33 H33 115(8)
C32 C33 H33 124(8)
C33 C34 C29 121.6(12)
C33 C34 H34 119(6)
C29 C34 H34 120(6)
C36 C35 C40 117.4(9)
C36 C35 P1 120.0(7)
C40 C35 P1 122.6(7)
C35 C36 C37 120.7(10)
C35 C36 H36 119(5)
C37 C36 H36 120(5)
C38 C37 C36 120.1(11)
C38 C37 H37 120(6)
C36 C37 H37 120(6)
C37 C38 C39 120.4(12)
C37 C38 H38 123(8)
C39 C38 H38 115(8)
C40 C39 C38 119.7(12)
C40 C39 H39 125(7)
C38 C39 H39 113(7)
C39 C40 C35 121.8(11)
C39 C40 H40 110(7)
C35 C40 H40 128(7)
C42 C41 C46 118.0(9)
C42 C41 P1 120.6(7)
C46 C41 P1 121.2(7)
C41 C42 C43 122.0(10)
C41 C42 H42 129(6)
C43 C42 H42 108(6)
C44 C43 C42 118.4(10)
C44 C43 H43 116(8)
C42 C43 H43 125(8)
C45 C44 C43 120.8(10)
C45 C44 H44 115(5)
C43 C44 H44 124(5)
C44 C45 C46 120.6(10)
C44 C45 H45 118(5)
C46 C45 H45 120(5)
C45 C46 C41 120.1(10)
C45 C46 H46 119(6)
C41 C46 H46 120(6)
O1 C47 Ru1 176.0(8)
C14 Fe1 C18 109.3(4)
C14 Fe1 C22 136.0(4)
C18 Fe1 C22 41.9(4)
C14 Fe1 C19 114.8(5)
C18 Fe1 C19 41.5(4)
C22 Fe1 C19 68.5(5)
C14 Fe1 C13 41.4(4)
C18 Fe1 C13 111.9(3)
C22 Fe1 C13 108.9(4)
C19 Fe1 C13 144.4(4)
C14 Fe1 C20 143.9(5)
C18 Fe1 C20 69.0(4)
C22 Fe1 C20 67.9(5)
C19 Fe1 C20 39.5(4)
C13 Fe1 C20 174.5(5)
C14 Fe1 C17 68.4(5)
C18 Fe1 C17 142.6(4)
C22 Fe1 C17 112.5(5)
C19 Fe1 C17 174.7(4)
C13 Fe1 C17 40.8(4)
C20 Fe1 C17 135.5(5)
C14 Fe1 C15 40.3(4)
C18 Fe1 C15 135.3(5)
C22 Fe1 C15 176.0(5)
C19 Fe1 C15 111.2(5)
C13 Fe1 C15 68.9(4)
C20 Fe1 C15 114.6(5)
C17 Fe1 C15 68.2(5)
C14 Fe1 C16 67.4(5)
C18 Fe1 C16 175.0(5)
C22 Fe1 C16 143.0(6)
C19 Fe1 C16 135.6(4)
C13 Fe1 C16 68.4(4)
C20 Fe1 C16 111.2(4)
C17 Fe1 C16 40.7(4)
C15 Fe1 C16 39.9(5)
C14 Fe1 C21 175.8(4)
C18 Fe1 C21 69.6(4)
C22 Fe1 C21 40.7(4)
C19 Fe1 C21 67.3(5)
C13 Fe1 C21 134.8(5)
C20 Fe1 C21 39.9(5)
C17 Fe1 C21 109.8(5)
C15 Fe1 C21 143.2(4)
C16 Fe1 C21 113.9(5)
C5 N1 C6 175.1(9)
C13 P1 C41 103.9(4)
C13 P1 C35 102.6(4)
C41 P1 C35 99.5(4)
C13 P1 Ru1 118.6(3)
C41 P1 Ru1 117.9(3)
C35 P1 Ru1 111.7(3)
C18 P2 C23 108.1(4)
C18 P2 C29 98.9(4)
C23 P2 C29 102.2(4)
C18 P2 Ru1 116.3(3)
C23 P2 Ru1 111.4(3)
C29 P2 Ru1 118.4(3)
C47 Ru1 C5 173.4(3)
C47 Ru1 C2 86.2(4)
C5 Ru1 C2 98.3(4)
C47 Ru1 C1 102.9(4)
C5 Ru1 C1 83.5(4)
C2 Ru1 C1 36.4(3)
C47 Ru1 C3 98.9(4)
C5 Ru1 C3 82.3(4)
C2 Ru1 C3 35.5(3)
C1 Ru1 C3 64.6(4)
C47 Ru1 P2 84.9(3)
C5 Ru1 P2 88.5(2)
C2 Ru1 P2 130.1(3)
C1 Ru1 P2 161.9(3)
C3 Ru1 P2 98.3(3)
C47 Ru1 P1 94.3(3)
C5 Ru1 P1 87.2(3)
C2 Ru1 P1 124.2(3)
C1 Ru1 P1 90.5(3)
C3 Ru1 P1 153.8(3)
P2 Ru1 P1 105.37(9)
F1 Sb1 F2 89.5(4)
F1 Sb1 F5 91.4(3)
F2 Sb1 F5 178.8(4)
F1 Sb1 F3 91.2(4)
F2 Sb1 F3 91.7(4)
F5 Sb1 F3 89.1(4)
F1 Sb1 F6 89.6(3)
F2 Sb1 F6 90.3(4)
F5 Sb1 F6 88.9(4)
F3 Sb1 F6 177.9(4)
F1 Sb1 F4 178.6(3)
F2 Sb1 F4 89.3(4)
F5 Sb1 F4 89.8(4)
F3 Sb1 F4 88.1(4)
F6 Sb1 F4 91.1(4)

loop_
_geom_bond_atom_site_label_1
_geom_bond_atom_site_label_2
_geom_bond_distance
C1 C2 1.402(13)
C1 Ru1 2.255(9)
C1 H1A 0.9700
C1 H1B 0.9700
C2 C3 1.378(13)
C2 C4 1.520(13)
C2 Ru1 2.229(9)
C3 Ru1 2.282(9)
C3 H3A 1.03(6)
C3 H3B 0.95(8)
C4 H4A 0.9600
C4 H4B 0.9600
C4 H4C 0.9600
C5 N1 1.156(10)
C5 Ru1 2.022(9)
C6 N1 1.453(11)
C6 C7 1.499(13)
C6 H6A 0.9700
C6 H6B 0.9700
C7 C8 1.354(15)
C7 C12 1.368(14)
C8 C9 1.373(16)
C8 H8 0.9300
C9 C10 1.34(2)
C9 H9 0.9300
C10 C11 1.38(2)
C10 H10 0.9300
C11 C12 1.392(18)
C11 H11 0.9300
C12 H12 0.9300
C13 C17 1.416(13)
C13 C14 1.423(13)
C13 P1 1.830(9)
C13 Fe1 2.023(9)
C14 C15 1.396(14)
C14 Fe1 2.007(9)
C14 H14 1.12(8)
C15 C16 1.396(17)
C15 Fe1 2.046(11)
C15 H15 1.09(10)
C16 C17 1.422(15)
C16 Fe1 2.049(11)
C16 H16 0.98(11)
C17 Fe1 2.042(10)
C17 H17 0.89(7)
C18 C19 1.429(12)
C18 C22 1.442(14)
C18 P2 1.810(9)
C18 Fe1 2.014(8)
C19 C20 1.372(15)
C19 Fe1 2.021(11)
C19 H19 0.86(7)
C20 C21 1.405(16)
C20 Fe1 2.040(12)
C20 H20 0.90(8)
C21 C22 1.422(14)
C21 Fe1 2.074(10)
C21 H21 1.09(10)
C22 Fe1 2.018(11)
C22 H22 0.89(9)
C23 C24 1.382(13)
C23 C28 1.388(13)
C23 P2 1.821(9)
C24 C25 1.379(15)
C24 H24 0.75(7)
C25 C26 1.312(17)
C25 H25 0.87(8)
C26 C27 1.372(18)
C26 H26 0.95(12)
C27 C28 1.395(16)
C27 H27 0.81(7)
C28 H28 1.09(9)
C29 C30 1.377(12)
C29 C34 1.379(13)
C29 P2 1.848(9)
C30 C31 1.385(15)
C30 H30 0.9300
C31 C32 1.333(17)
C31 H31 0.81(6)
C32 C33 1.382(18)
C32 H32 1.08(12)
C33 C34 1.360(15)
C33 H33 0.86(11)
C34 H34 0.91(8)
C35 C36 1.371(12)
C35 C40 1.381(13)
C35 P1 1.858(8)
C36 C37 1.398(14)
C36 H36 0.96(8)
C37 C38 1.340(17)
C37 H37 0.86(9)
C38 C39 1.367(16)
C38 H38 0.76(9)
C39 C40 1.366(15)
C39 H39 0.85(9)
C40 H40 0.74(7)
C41 C42 1.375(12)
C41 C46 1.389(12)
C41 P1 1.839(9)
C42 C43 1.388(14)
C42 H42 0.81(7)
C43 C44 1.365(15)
C43 H43 0.90(12)
C44 C45 1.363(14)
C44 H44 0.81(7)
C45 C46 1.375(14)
C45 H45 0.86(7)
C46 H46 0.82(8)
C47 O1 1.144(10)
C47 Ru1 1.891(10)
F1 Sb1 1.824(7)
F2 Sb1 1.841(8)
F3 Sb1 1.854(7)
F4 Sb1 1.870(7)
F5 Sb1 1.844(7)
F6 Sb1 1.857(7)
P1 Ru1 2.381(3)
P2 Ru1 2.362(3)
